data_4115931
loop_
_publ_author_name
'Yoshiaki Tanabe'
'Hidetake Seino'
'Youichi Ishii'
'Masanobu Hidai'

_publ_contact_author_address
;
    Department of Chemistry and Biotechnology, Graduate School of Engineering,
The University of Tokyo, Hongo, Bunkyo-ku, Tokyo 113-8656, Japan
;
_publ_contact_author_email ' hidai@chembio.t.u-tokyo.ac.jp '
_publ_contact_author_fax ' +81-3-5841-7265 '
_publ_contact_author_name ' Masanobu Hidai'
_publ_contact_author_phone ' +81-3-5841-7261 '
_publ_section_title
;
 Reaction Mechanism of the C\\tbN Triple Bond Cleavage of \b-Ketonitriles
 on a Molybdenum(0) Center1
;
_journal_name_full 'Journal of the American Chemical Society'
_journal_page_first 1690
_journal_page_last 1699
_journal_paper_doi 10.1021/ja9921928
_journal_volume 122
_journal_year 2000
_chemical_formula_sum 'C60 H57 Cl3 Mo N3 O P4'
_chemical_formula_weight 1162.32
_space_group_IT_number 14
_symmetry_cell_setting monoclinic
_symmetry_Int_Tables_number 14
_symmetry_space_group_name_Hall '-P 2yn'
_symmetry_space_group_name_H-M 'P 1 21/n 1'
_audit_creation_date 'Thu Jun  3 20:55:34 1999'
_audit_creation_method 'from TEXRAY.INF file'
_cell_angle_alpha 90
_cell_angle_beta 100.19(2)
_cell_angle_gamma 90
_cell_formula_units_Z 4
_cell_length_a 13.982(5)
_cell_length_b 18.416(4)
_cell_length_c 22.753(4)
_cell_measurement_reflns_used 25
_cell_measurement_temperature 294.2
_cell_measurement_theta_max 17.8
_cell_measurement_theta_min 13.9
_cell_volume 5766(3)
_computing_cell_refinement 'Rigaku/AFC Diffractometer Control'
_computing_data_collection 'Rigaku/AFC Diffractometer Control'
_computing_data_reduction teXsan
_computing_publication_material teXsan
_computing_structure_refinement teXsan
_computing_structure_solution 'DIRDIF92 (PATTY)'
_diffrn_ambient_temperature 294.2
_diffrn_measurement_device_type 'Rigaku AFC7R'
_diffrn_measurement_method \w-2\q
_diffrn_orient_matrix_UB_11 0.06760
_diffrn_orient_matrix_UB_12 0.00174
_diffrn_orient_matrix_UB_13 -0.00871
_diffrn_orient_matrix_UB_21 -0.02661
_diffrn_orient_matrix_UB_22 0.00131
_diffrn_orient_matrix_UB_23 -0.04378
_diffrn_orient_matrix_UB_31 -0.00153
_diffrn_orient_matrix_UB_32 0.05426
_diffrn_orient_matrix_UB_33 0.00133
_diffrn_radiation_detector 'scintillation counter'
_diffrn_radiation_monochromator graphite
_diffrn_radiation_source 'Rigaku rotating anode'
_diffrn_radiation_type 'Mo K\a'
_diffrn_radiation_wavelength 0.7107
_diffrn_reflns_av_R_equivalents 0.056
_diffrn_reflns_av_sigmaI/netI 0.160
_diffrn_reflns_limit_h_max 16
_diffrn_reflns_limit_h_min 0
_diffrn_reflns_limit_k_max 21
_diffrn_reflns_limit_k_min 0
_diffrn_reflns_limit_l_max 26
_diffrn_reflns_limit_l_min -27
_diffrn_reflns_number 10594
_diffrn_reflns_reduction_process 'Lp corrections applied'
_diffrn_reflns_theta_max 25.00
_diffrn_reflns_theta_min 2.54
_diffrn_standards_decay_% -3.09
_diffrn_standards_interval_count 150
_diffrn_standards_number 3
_exptl_absorpt_coefficient_mu 0.519
_exptl_absorpt_correction_T_max 1.000
_exptl_absorpt_correction_T_min 0.891
_exptl_absorpt_correction_type psi-scan
_exptl_absorpt_process_details '(North, Phillips & Mathews, 1968)'
_exptl_crystal_colour orange
_exptl_crystal_density_diffrn 1.339
_exptl_crystal_description prismatic
_exptl_crystal_F_000 2396.00
_exptl_crystal_size_max 0.750
_exptl_crystal_size_mid 0.300
_exptl_crystal_size_min 0.050
_refine_diff_density_max 0.71
_refine_diff_density_min -0.55
_refine_ls_extinction_method none
_refine_ls_goodness_of_fit_ref 1.632
_refine_ls_hydrogen_treatment noref
_refine_ls_matrix_type full
_refine_ls_number_constraints 0
_refine_ls_number_parameters 649
_refine_ls_number_reflns 4451
_refine_ls_number_restraints 0
_refine_ls_R_factor_all 0.0516
_refine_ls_R_factor_gt 0.0516
_refine_ls_shift/su_max 0.4790
_refine_ls_shift/su_mean 0.0130
_refine_ls_structure_factor_coef F
_refine_ls_weighting_details 'w = 1/[\s^2^(Fo) + 0.00000|Fo|^2^]'
_refine_ls_weighting_scheme calc
_refine_ls_wR_factor_gt 0.0350
_refine_ls_wR_factor_ref 0.0350
_reflns_number_gt 4451
_reflns_number_total 10151
_reflns_threshold_expression >2.0sigma(I)
_cod_data_source_file ja9921928_1.cif
_cod_data_source_block '[Mo(N)(NCC(CN)COCH3)(dppe)2].5C2H4Cl2_(Compound_4h.5C2H4Cl2)'
_cod_original_cell_volume 5766(2)
_cod_original_sg_symbol_H-M 'P 21/n '
_cod_original_formula_sum 'C60 H57 Cl3 N3 Mo O P4 '
_cod_database_code 4115931

loop_
_symmetry_equiv_pos_as_xyz
x,y,z
1/2-x,1/2+y,1/2-z
-x,-y,-z
1/2+x,1/2-y,1/2+z

loop_
_atom_site_label
_atom_site_type_symbol
_atom_site_fract_x
_atom_site_fract_y
_atom_site_fract_z
_atom_site_U_iso_or_equiv
_atom_site_adp_type
_atom_site_occupancy
_atom_site_calc_flag
Mo(1) Mo 0.17651(5) 0.22412(4) 0.34915(3) 0.0384(2) Uani 1.00 d
Cl(1) Cl -0.1953(3) 0.1996(3) 0.4377(2) 0.216(3) Uani 1.00 d
Cl(2) Cl -0.1474(3) 0.4044(3) 0.3644(2) 0.214(2) Uani 1.00 d
Cl(3) Cl 0.4479(4) 0.0749(3) 0.0548(2) 0.301(4) Uani 1.00 d
P(1) P 0.1503(2) 0.3270(1) 0.27520(9) 0.0429(7) Uani 1.00 d
P(2) P 0.2483(2) 0.3285(1) 0.41322(9) 0.0466(7) Uani 1.00 d
P(3) P 0.2325(2) 0.1146(1) 0.41329(9) 0.0433(7) Uani 1.00 d
P(4) P 0.1285(2) 0.1210(1) 0.27630(9) 0.0408(7) Uani 1.00 d
O(1) O 0.4287(4) 0.0573(3) 0.2605(3) 0.083(3) Uani 1.00 d
N(1) N 0.0693(4) 0.2397(3) 0.3728(2) 0.047(2) Uani 1.00 d
N(2) N 0.3277(4) 0.2051(3) 0.3148(3) 0.046(2) Uani 1.00 d
N(3) N 0.6162(6) 0.2710(6) 0.2712(5) 0.139(5) Uani 1.00 d
C(1) C 0.3983(6) 0.1932(4) 0.2971(3) 0.046(3) Uani 1.00 d
C(2) C 0.4838(5) 0.1760(5) 0.2751(4) 0.055(3) Uani 1.00 d
C(3) C 0.5568(7) 0.2298(6) 0.2737(5) 0.087(4) Uani 1.00 d
C(4) C 0.4910(6) 0.1024(5) 0.2564(4) 0.063(3) Uani 1.00 d
C(5) C 0.5788(7) 0.0818(6) 0.2312(5) 0.121(5) Uani 1.00 d
C(6) C 0.2286(6) 0.3307(4) 0.2185(3) 0.047(3) Uani 1.00 d
C(7) C 0.3269(6) 0.3497(4) 0.2355(4) 0.058(3) Uani 1.00 d
C(8) C 0.3889(7) 0.3479(5) 0.1949(5) 0.076(4) Uani 1.00 d
C(9) C 0.3547(8) 0.3269(5) 0.1369(5) 0.083(4) Uani 1.00 d
C(10) C 0.2597(8) 0.3088(5) 0.1192(4) 0.080(4) Uani 1.00 d
C(11) C 0.1968(6) 0.3100(4) 0.1606(4) 0.058(3) Uani 1.00 d
C(12) C 0.0280(5) 0.3399(4) 0.2328(3) 0.044(3) Uani 1.00 d
C(13) C 0.0050(6) 0.3979(5) 0.1937(4) 0.070(3) Uani 1.00 d
C(14) C -0.0883(8) 0.4075(5) 0.1637(4) 0.083(4) Uani 1.00 d
C(15) C -0.1598(7) 0.3612(6) 0.1712(4) 0.086(4) Uani 1.00 d
C(16) C -0.1390(7) 0.3034(6) 0.2093(4) 0.094(4) Uani 1.00 d
C(17) C -0.0450(6) 0.2929(5) 0.2393(4) 0.069(3) Uani 1.00 d
C(18) C 0.1740(5) 0.4140(4) 0.3145(4) 0.054(3) Uani 1.00 d
C(19) C 0.1731(6) 0.4060(4) 0.3813(4) 0.056(3) Uani 1.00 d
C(20) C 0.3737(6) 0.3577(4) 0.4124(3) 0.048(3) Uani 1.00 d
C(21) C 0.4434(6) 0.3057(4) 0.4167(3) 0.052(3) Uani 1.00 d
C(22) C 0.5405(7) 0.3241(5) 0.4163(4) 0.072(4) Uani 1.00 d
C(23) C 0.5656(7) 0.3955(6) 0.4122(5) 0.088(4) Uani 1.00 d
C(24) C 0.4974(8) 0.4480(5) 0.4084(4) 0.086(4) Uani 1.00 d
C(25) C 0.4007(7) 0.4305(5) 0.4079(4) 0.070(3) Uani 1.00 d
C(26) C 0.2414(6) 0.3358(5) 0.4929(4) 0.057(3) Uani 1.00 d
C(27) C 0.1819(8) 0.2909(5) 0.5166(4) 0.100(5) Uani 1.00 d
C(28) C 0.173(1) 0.2934(6) 0.5760(5) 0.150(7) Uani 1.00 d
C(29) C 0.224(1) 0.3445(8) 0.6117(5) 0.125(7) Uani 1.00 d
C(30) C 0.2821(8) 0.3926(8) 0.5890(5) 0.119(6) Uani 1.00 d
C(31) C 0.2911(7) 0.3878(6) 0.5292(4) 0.101(4) Uani 1.00 d
C(32) C 0.3609(6) 0.1109(4) 0.4459(3) 0.046(3) Uani 1.00 d
C(33) C 0.4287(6) 0.0794(5) 0.4165(4) 0.065(3) Uani 1.00 d
C(34) C 0.5274(7) 0.0814(6) 0.4404(5) 0.092(4) Uani 1.00 d
C(35) C 0.5587(7) 0.1158(6) 0.4935(5) 0.095(5) Uani 1.00 d
C(36) C 0.4930(7) 0.1461(5) 0.5233(4) 0.079(4) Uani 1.00 d
C(37) C 0.3947(6) 0.1450(4) 0.4997(4) 0.060(3) Uani 1.00 d
C(38) C 0.1731(6) 0.0899(4) 0.4764(3) 0.048(3) Uani 1.00 d
C(39) C 0.2135(6) 0.0380(5) 0.5170(4) 0.066(3) Uani 1.00 d
C(40) C 0.1695(8) 0.0174(6) 0.5632(4) 0.086(4) Uani 1.00 d
C(41) C 0.0801(8) 0.0452(6) 0.5678(4) 0.086(4) Uani 1.00 d
C(42) C 0.0365(7) 0.0951(6) 0.5266(5) 0.084(4) Uani 1.00 d
C(43) C 0.0832(7) 0.1164(5) 0.4805(4) 0.065(3) Uani 1.00 d
C(44) C 0.2107(5) 0.0307(4) 0.3680(3) 0.046(3) Uani 1.00 d
C(45) C 0.2114(5) 0.0450(4) 0.3020(3) 0.042(2) Uani 1.00 d
C(46) C 0.1340(6) 0.1276(4) 0.1964(3) 0.045(3) Uani 1.00 d
C(47) C 0.2193(6) 0.1129(4) 0.1760(4) 0.060(3) Uani 1.00 d
C(48) C 0.2250(8) 0.1200(5) 0.1166(5) 0.089(4) Uani 1.00 d
C(49) C 0.1428(10) 0.1397(6) 0.0764(4) 0.099(5) Uani 1.00 d
C(50) C 0.0571(8) 0.1532(6) 0.0954(4) 0.088(4) Uani 1.00 d
C(51) C 0.0523(6) 0.1489(4) 0.1552(4) 0.062(3) Uani 1.00 d
C(52) C 0.0096(5) 0.0785(4) 0.2739(3) 0.046(3) Uani 1.00 d
C(53) C -0.0129(6) 0.0147(5) 0.2409(4) 0.058(3) Uani 1.00 d
C(54) C -0.1011(7) -0.0187(5) 0.2380(4) 0.071(4) Uani 1.00 d
C(55) C -0.1698(6) 0.0121(5) 0.2652(4) 0.068(3) Uani 1.00 d
C(56) C -0.1501(6) 0.0750(5) 0.2986(4) 0.063(3) Uani 1.00 d
C(57) C -0.0593(6) 0.1079(4) 0.3033(3) 0.050(3) Uani 1.00 d
C(58) C -0.153(2) 0.297(1) 0.440(1) 0.30(1) Uani 1.00 d
C(59) C -0.172(1) 0.300(1) 0.3787(8) 0.193(10) Uani 1.00 d
C(60) C 0.525(2) 0.030(1) 0.011(1) 0.24(1) Uani 1.00 d
H(1) H 0.6131 0.0444 0.2549 0.1452 Uiso 1.00 calc
H(2) H 0.5593 0.0648 0.1914 0.1452 Uiso 1.00 calc
H(3) H 0.6197 0.1229 0.2312 0.1452 Uiso 1.00 calc
H(4) H 0.3509 0.3640 0.2755 0.0702 Uiso 1.00 calc
H(5) H 0.4551 0.3610 0.2068 0.0921 Uiso 1.00 calc
H(6) H 0.3978 0.3252 0.1090 0.0994 Uiso 1.00 calc
H(7) H 0.2361 0.2952 0.0788 0.0944 Uiso 1.00 calc
H(8) H 0.1308 0.2962 0.1483 0.0700 Uiso 1.00 calc
H(9) H 0.0543 0.4311 0.1876 0.0835 Uiso 1.00 calc
H(10) H -0.1027 0.4474 0.1372 0.0995 Uiso 1.00 calc
H(11) H -0.2241 0.3687 0.1503 0.1031 Uiso 1.00 calc
H(12) H -0.1891 0.2707 0.2150 0.1131 Uiso 1.00 calc
H(13) H -0.0310 0.2521 0.2650 0.0826 Uiso 1.00 calc
H(14) H 0.2358 0.4315 0.3093 0.0647 Uiso 1.00 calc
H(15) H 0.1253 0.4479 0.2980 0.0647 Uiso 1.00 calc
H(16) H 0.1081 0.3985 0.3870 0.0668 Uiso 1.00 calc
H(17) H 0.1978 0.4492 0.4012 0.0668 Uiso 1.00 calc
H(18) H 0.4261 0.2562 0.4199 0.0629 Uiso 1.00 calc
H(19) H 0.5886 0.2872 0.4189 0.0868 Uiso 1.00 calc
H(20) H 0.6313 0.4083 0.4119 0.1055 Uiso 1.00 calc
H(21) H 0.5158 0.4974 0.4063 0.1026 Uiso 1.00 calc
H(22) H 0.3530 0.4677 0.4044 0.0846 Uiso 1.00 calc
H(23) H 0.1448 0.2562 0.4913 0.1201 Uiso 1.00 calc
H(24) H 0.1323 0.2601 0.5916 0.1814 Uiso 1.00 calc
H(25) H 0.2193 0.3467 0.6528 0.1498 Uiso 1.00 calc
H(26) H 0.3161 0.4292 0.6138 0.1434 Uiso 1.00 calc
H(27) H 0.3320 0.4209 0.5134 0.1218 Uiso 1.00 calc
H(28) H 0.4076 0.0561 0.3793 0.0786 Uiso 1.00 calc
H(29) H 0.5729 0.0588 0.4198 0.1102 Uiso 1.00 calc
H(30) H 0.6261 0.1184 0.5095 0.1144 Uiso 1.00 calc
H(31) H 0.5147 0.1685 0.5609 0.0949 Uiso 1.00 calc
H(32) H 0.3501 0.1679 0.5207 0.0715 Uiso 1.00 calc
H(33) H 0.2734 0.0161 0.5126 0.0796 Uiso 1.00 calc
H(34) H 0.2005 -0.0163 0.5920 0.1032 Uiso 1.00 calc
H(35) H 0.0485 0.0303 0.5995 0.1033 Uiso 1.00 calc
H(36) H -0.0253 0.1147 0.5297 0.1004 Uiso 1.00 calc
H(37) H 0.0523 0.1499 0.4514 0.0774 Uiso 1.00 calc
H(38) H 0.2602 -0.0035 0.3824 0.0549 Uiso 1.00 calc
H(39) H 0.1493 0.0113 0.3720 0.0549 Uiso 1.00 calc
H(40) H 0.1904 0.0027 0.2794 0.0501 Uiso 1.00 calc
H(41) H 0.2753 0.0572 0.2967 0.0501 Uiso 1.00 calc
H(42) H 0.2750 0.0977 0.2035 0.0716 Uiso 1.00 calc
H(43) H 0.2846 0.1115 0.1032 0.1060 Uiso 1.00 calc
H(44) H 0.1457 0.1438 0.0351 0.1183 Uiso 1.00 calc
H(45) H 0.0007 0.1657 0.0674 0.1060 Uiso 1.00 calc
H(46) H -0.0065 0.1604 0.1685 0.0741 Uiso 1.00 calc
H(47) H 0.0339 -0.0058 0.2202 0.0696 Uiso 1.00 calc
H(48) H -0.1140 -0.0633 0.2171 0.0847 Uiso 1.00 calc
H(49) H -0.2322 -0.0096 0.2613 0.0814 Uiso 1.00 calc
H(50) H -0.1982 0.0956 0.3183 0.0759 Uiso 1.00 calc
H(51) H -0.0449 0.1506 0.3267 0.0602 Uiso 1.00 calc
H(52) H -0.1902 0.3297 0.4584 0.3596 Uiso 1.00 calc
H(53) H -0.0856 0.3034 0.4560 0.3596 Uiso 1.00 calc
H(54) H -0.2377 0.2875 0.3635 0.2347 Uiso 1.00 calc
H(55) H -0.1299 0.2698 0.3613 0.2347 Uiso 1.00 calc
H(56) H 0.5366 0.0609 -0.0203 0.2911 Uiso 1.00 calc
H(57) H 0.5847 0.0173 0.0355 0.2911 Uiso 1.00 calc

loop_
_atom_site_aniso_label
_atom_site_aniso_U_11
_atom_site_aniso_U_22
_atom_site_aniso_U_33
_atom_site_aniso_U_12
_atom_site_aniso_U_13
_atom_site_aniso_U_23
Mo(1) 0.0447(4) 0.0346(4) 0.0348(4) 0.0036(4) 0.0040(3) 0.0002(4)
Cl(1) 0.226(5) 0.193(5) 0.242(5) 0.021(4) 0.083(4) 0.033(4)
Cl(2) 0.203(5) 0.177(4) 0.247(5) 0.005(4) -0.006(4) 0.025(4)
Cl(3) 0.276(6) 0.364(8) 0.306(7) -0.009(6) 0.168(6) 0.036(6)
P(1) 0.049(1) 0.038(1) 0.040(1) 0.002(1) 0.001(1) 0.004(1)
P(2) 0.058(2) 0.041(1) 0.039(1) 0.004(1) 0.002(1) 0.000(1)
P(3) 0.050(2) 0.039(1) 0.039(1) 0.001(1) 0.002(1) 0.004(1)
P(4) 0.045(1) 0.039(1) 0.038(1) 0.001(1) 0.003(1) 0.001(1)
O(1) 0.065(5) 0.060(5) 0.128(6) -0.005(4) 0.026(4) -0.023(4)
N(1) 0.054(4) 0.043(4) 0.040(4) 0.002(3) 0.001(3) 0.001(3)
N(2) 0.058(5) 0.031(4) 0.050(4) 0.002(4) 0.010(4) -0.003(3)
N(3) 0.079(7) 0.123(9) 0.22(1) -0.036(7) 0.043(7) 0.009(9)
C(1) 0.052(6) 0.034(5) 0.046(5) 0.001(4) -0.008(5) 0.001(4)
C(2) 0.031(5) 0.061(6) 0.075(7) -0.005(5) 0.014(5) -0.002(5)
C(3) 0.058(7) 0.094(9) 0.112(8) 0.014(7) 0.023(7) 0.014(8)
C(4) 0.044(6) 0.072(8) 0.071(7) 0.017(5) 0.008(5) -0.007(6)
C(5) 0.079(8) 0.12(1) 0.17(1) 0.014(7) 0.052(8) -0.026(9)
C(6) 0.055(6) 0.034(5) 0.051(6) 0.004(4) 0.005(5) 0.015(4)
C(7) 0.066(7) 0.051(6) 0.060(6) -0.002(5) 0.013(5) 0.012(5)
C(8) 0.063(7) 0.064(7) 0.106(9) -0.006(6) 0.024(7) 0.016(7)
C(9) 0.087(9) 0.066(7) 0.109(9) 0.009(7) 0.054(8) 0.016(7)
C(10) 0.100(9) 0.084(8) 0.059(7) 0.004(7) 0.027(7) 0.012(6)
C(11) 0.071(7) 0.060(6) 0.043(6) 0.005(5) 0.007(5) 0.005(5)
C(12) 0.051(5) 0.040(5) 0.037(5) 0.002(4) -0.001(4) -0.001(4)
C(13) 0.064(7) 0.067(7) 0.071(7) 0.006(5) -0.009(5) 0.019(6)
C(14) 0.084(8) 0.084(8) 0.071(7) 0.009(7) -0.014(6) 0.017(6)
C(15) 0.059(7) 0.104(10) 0.084(8) 0.018(7) -0.018(6) 0.009(7)
C(16) 0.061(7) 0.107(10) 0.104(9) -0.015(6) -0.013(6) 0.034(7)
C(17) 0.050(6) 0.073(8) 0.076(7) 0.003(5) -0.010(5) 0.027(6)
C(18) 0.064(6) 0.033(5) 0.059(6) 0.006(4) -0.004(5) 0.000(5)
C(19) 0.077(7) 0.037(5) 0.050(6) 0.005(5) 0.004(5) -0.012(5)
C(20) 0.062(6) 0.044(6) 0.034(5) -0.003(5) -0.007(4) -0.004(4)
C(21) 0.060(6) 0.050(6) 0.043(5) -0.007(5) -0.002(5) 0.000(4)
C(22) 0.069(7) 0.075(8) 0.069(7) 0.001(6) 0.000(6) 0.001(6)
C(23) 0.070(8) 0.10(1) 0.079(8) -0.021(7) -0.012(6) 0.012(8)
C(24) 0.088(9) 0.072(8) 0.086(8) -0.042(7) -0.014(7) 0.025(6)
C(25) 0.087(8) 0.046(6) 0.066(6) -0.010(6) -0.019(6) 0.006(5)
C(26) 0.066(6) 0.057(6) 0.044(5) 0.011(5) 0.002(5) -0.016(5)
C(27) 0.18(1) 0.070(9) 0.062(7) -0.017(8) 0.047(7) -0.023(6)
C(28) 0.31(2) 0.09(1) 0.073(9) -0.02(1) 0.10(1) -0.014(8)
C(29) 0.16(1) 0.17(2) 0.056(8) 0.07(1) 0.045(9) 0.010(9)
C(30) 0.084(9) 0.20(2) 0.065(8) 0.015(9) 0.000(7) -0.058(10)
C(31) 0.079(8) 0.16(1) 0.061(7) -0.026(8) 0.015(6) -0.047(8)
C(32) 0.055(6) 0.044(5) 0.036(5) -0.001(5) -0.002(4) 0.007(4)
C(33) 0.058(7) 0.074(7) 0.056(6) 0.015(6) -0.012(5) -0.011(5)
C(34) 0.061(7) 0.111(10) 0.094(8) 0.018(7) -0.016(6) -0.030(7)
C(35) 0.060(8) 0.11(1) 0.101(9) -0.005(7) -0.016(7) -0.004(8)
C(36) 0.076(8) 0.091(8) 0.058(7) -0.017(7) -0.022(6) -0.007(6)
C(37) 0.064(6) 0.063(6) 0.048(6) -0.004(5) 0.001(5) 0.001(5)
C(38) 0.054(6) 0.050(6) 0.041(5) -0.004(5) 0.008(4) 0.002(4)
C(39) 0.068(7) 0.077(7) 0.057(6) 0.013(6) 0.021(5) 0.020(5)
C(40) 0.093(9) 0.103(9) 0.057(7) -0.019(7) 0.001(6) 0.043(6)
C(41) 0.103(9) 0.098(10) 0.061(7) -0.029(8) 0.025(7) 0.016(6)
C(42) 0.088(8) 0.089(9) 0.085(8) -0.003(7) 0.045(7) -0.002(7)
C(43) 0.091(8) 0.064(7) 0.042(6) -0.001(6) 0.021(5) 0.002(5)
C(44) 0.055(6) 0.032(5) 0.047(5) -0.001(4) 0.000(4) 0.001(4)
C(45) 0.047(5) 0.038(5) 0.039(5) -0.005(4) 0.004(4) -0.005(4)
C(46) 0.058(6) 0.040(5) 0.038(5) -0.001(4) 0.006(4) -0.005(4)
C(47) 0.082(7) 0.049(6) 0.051(6) 0.004(5) 0.018(5) 0.002(5)
C(48) 0.13(1) 0.084(8) 0.061(7) -0.008(8) 0.050(7) -0.003(7)
C(49) 0.16(1) 0.098(10) 0.041(7) -0.036(10) 0.017(8) -0.007(6)
C(50) 0.114(10) 0.091(9) 0.048(7) -0.028(8) -0.016(6) 0.010(6)
C(51) 0.069(6) 0.061(6) 0.048(6) -0.006(5) -0.007(5) 0.003(5)
C(52) 0.033(5) 0.051(6) 0.050(5) 0.002(4) -0.002(4) 0.004(4)
C(53) 0.053(6) 0.059(6) 0.058(6) -0.003(5) -0.002(5) -0.005(5)
C(54) 0.060(7) 0.056(7) 0.090(8) -0.006(6) -0.003(6) -0.007(6)
C(55) 0.049(6) 0.070(7) 0.078(7) -0.013(6) -0.008(5) 0.016(6)
C(56) 0.054(6) 0.080(7) 0.058(6) 0.000(6) 0.017(5) 0.012(6)
C(57) 0.047(5) 0.053(6) 0.051(5) -0.005(5) 0.011(5) 0.004(5)
C(58) 0.31(3) 0.19(2) 0.36(3) 0.02(2) -0.06(3) -0.04(3)
C(59) 0.16(2) 0.15(2) 0.28(2) 0.00(1) 0.04(2) 0.00(2)
C(60) 0.25(2) 0.22(3) 0.30(3) -0.08(2) 0.16(2) -0.07(2)

loop_
_atom_type_symbol
_atom_type_description
_atom_type_scat_dispersion_real
_atom_type_scat_dispersion_imag
_atom_type_scat_source
C C 0.003 0.002
;International Tables for Crystallography
(1992, Vol. C, Tables 4.2.6.8 and 6.1.1.1)
;
H H 0.000 0.000
;International Tables for Crystallography
(1992, Vol. C, Table 6.1.1.2)
;
Mo Mo -1.683 0.686
;International Tables for Crystallography
(1992, Vol. C, Tables 4.2.6.8 and 6.1.1.1)
;
P P 0.102 0.094
;International Tables for Crystallography
(1992, Vol. C, Tables 4.2.6.8 and 6.1.1.1)
;
N N 0.006 0.003
;International Tables for Crystallography
(1992, Vol. C, Tables 4.2.6.8 and 6.1.1.1)
;
O O 0.011 0.006
;International Tables for Crystallography
(1992, Vol. C, Tables 4.2.6.8 and 6.1.1.1)
;
Cl Cl 0.148 0.159
;International Tables for Crystallography
(1992, Vol. C, Tables 4.2.6.8 and 6.1.1.1)
;

loop_
_geom_angle_atom_site_label_1
_geom_angle_atom_site_label_2
_geom_angle_atom_site_label_3
_geom_angle
_geom_angle_site_symmetry_1
_geom_angle_site_symmetry_2
_geom_angle_site_symmetry_3
_geom_angle_publ_flag
P(1) Mo(1) P(2) 78.94(7) 1_555 1_555 1_555 yes
P(1) Mo(1) P(3) 168.16(8) 1_555 1_555 1_555 yes
P(1) Mo(1) P(4) 97.85(7) 1_555 1_555 1_555 yes
P(1) Mo(1) N(1) 93.0(2) 1_555 1_555 1_555 yes
P(1) Mo(1) N(2) 85.6(2) 1_555 1_555 1_555 yes
P(2) Mo(1) P(3) 102.93(7) 1_555 1_555 1_555 yes
P(2) Mo(1) P(4) 170.52(8) 1_555 1_555 1_555 yes
P(2) Mo(1) N(1) 88.3(2) 1_555 1_555 1_555 yes
P(2) Mo(1) N(2) 90.9(2) 1_555 1_555 1_555 yes
P(3) Mo(1) P(4) 78.42(7) 1_555 1_555 1_555 yes
P(3) Mo(1) N(1) 98.7(2) 1_555 1_555 1_555 yes
P(3) Mo(1) N(2) 82.6(2) 1_555 1_555 1_555 yes
P(4) Mo(1) N(1) 100.8(2) 1_555 1_555 1_555 yes
P(4) Mo(1) N(2) 79.9(1) 1_555 1_555 1_555 yes
N(1) Mo(1) N(2) 178.6(2) 1_555 1_555 1_555 yes
Mo(1) P(1) C(6) 117.6(2) 1_555 1_555 1_555 yes
Mo(1) P(1) C(12) 117.6(3) 1_555 1_555 1_555 yes
Mo(1) P(1) C(18) 109.8(3) 1_555 1_555 1_555 yes
C(6) P(1) C(12) 104.1(4) 1_555 1_555 1_555 yes
C(6) P(1) C(18) 103.4(4) 1_555 1_555 1_555 yes
C(12) P(1) C(18) 102.4(3) 1_555 1_555 1_555 yes
Mo(1) P(2) C(19) 102.9(3) 1_555 1_555 1_555 yes
Mo(1) P(2) C(20) 120.2(3) 1_555 1_555 1_555 yes
Mo(1) P(2) C(26) 123.0(3) 1_555 1_555 1_555 yes
C(19) P(2) C(20) 104.3(4) 1_555 1_555 1_555 yes
C(19) P(2) C(26) 101.9(4) 1_555 1_555 1_555 yes
C(20) P(2) C(26) 101.8(4) 1_555 1_555 1_555 yes
Mo(1) P(3) C(32) 116.6(3) 1_555 1_555 1_555 yes
Mo(1) P(3) C(38) 120.7(3) 1_555 1_555 1_555 yes
Mo(1) P(3) C(44) 109.9(2) 1_555 1_555 1_555 yes
C(32) P(3) C(38) 102.9(4) 1_555 1_555 1_555 yes
C(32) P(3) C(44) 104.4(4) 1_555 1_555 1_555 yes
C(38) P(3) C(44) 100.1(4) 1_555 1_555 1_555 yes
Mo(1) P(4) C(45) 106.4(2) 1_555 1_555 1_555 yes
Mo(1) P(4) C(46) 123.1(3) 1_555 1_555 1_555 yes
Mo(1) P(4) C(52) 118.4(3) 1_555 1_555 1_555 yes
C(45) P(4) C(46) 103.3(3) 1_555 1_555 1_555 yes
C(45) P(4) C(52) 101.6(3) 1_555 1_555 1_555 yes
C(46) P(4) C(52) 101.3(4) 1_555 1_555 1_555 yes
Mo(1) N(2) C(1) 176.9(6) 1_555 1_555 1_555 yes
N(2) C(1) C(2) 177.9(9) 1_555 1_555 1_555 yes
C(1) C(2) C(3) 120.4(8) 1_555 1_555 1_555 yes
C(1) C(2) C(4) 115.3(8) 1_555 1_555 1_555 yes
C(3) C(2) C(4) 124.3(8) 1_555 1_555 1_555 yes
N(3) C(3) C(2) 177(1) 1_555 1_555 1_555 yes
O(1) C(4) C(2) 122.3(8) 1_555 1_555 1_555 yes
O(1) C(4) C(5) 120.2(9) 1_555 1_555 1_555 yes
C(2) C(4) C(5) 117.5(9) 1_555 1_555 1_555 yes
C(4) C(5) H(1) 109.4(10) 1_555 1_555 1_555 no
C(4) C(5) H(2) 109.4(9) 1_555 1_555 1_555 no
C(4) C(5) H(3) 109.5(10) 1_555 1_555 1_555 no
H(1) C(5) H(2) 109(1) 1_555 1_555 1_555 no
H(1) C(5) H(3) 109(1) 1_555 1_555 1_555 no
H(2) C(5) H(3) 109(1) 1_555 1_555 1_555 no
P(1) C(6) C(7) 119.5(6) 1_555 1_555 1_555 yes
P(1) C(6) C(11) 122.2(7) 1_555 1_555 1_555 yes
C(7) C(6) C(11) 118.0(8) 1_555 1_555 1_555 yes
C(6) C(7) C(8) 120.8(8) 1_555 1_555 1_555 yes
C(6) C(7) H(4) 119.7(9) 1_555 1_555 1_555 no
C(8) C(7) H(4) 119.5(10) 1_555 1_555 1_555 no
C(7) C(8) C(9) 119.8(9) 1_555 1_555 1_555 yes
C(7) C(8) H(5) 120(1) 1_555 1_555 1_555 no
C(9) C(8) H(5) 120(1) 1_555 1_555 1_555 no
C(8) C(9) C(10) 120.6(10) 1_555 1_555 1_555 yes
C(8) C(9) H(6) 119(1) 1_555 1_555 1_555 no
C(10) C(9) H(6) 119(1) 1_555 1_555 1_555 no
C(9) C(10) C(11) 119.6(9) 1_555 1_555 1_555 yes
C(9) C(10) H(7) 120(1) 1_555 1_555 1_555 no
C(11) C(10) H(7) 120(1) 1_555 1_555 1_555 no
C(6) C(11) C(10) 121.1(8) 1_555 1_555 1_555 yes
C(6) C(11) H(8) 119.4(9) 1_555 1_555 1_555 no
C(10) C(11) H(8) 119.5(9) 1_555 1_555 1_555 no
P(1) C(12) C(13) 121.8(7) 1_555 1_555 1_555 yes
P(1) C(12) C(17) 120.6(6) 1_555 1_555 1_555 yes
C(13) C(12) C(17) 117.6(7) 1_555 1_555 1_555 yes
C(12) C(13) C(14) 120.6(9) 1_555 1_555 1_555 yes
C(12) C(13) H(9) 119.7(8) 1_555 1_555 1_555 no
C(14) C(13) H(9) 119.7(9) 1_555 1_555 1_555 no
C(13) C(14) C(15) 121.1(9) 1_555 1_555 1_555 yes
C(13) C(14) H(10) 119(1) 1_555 1_555 1_555 no
C(15) C(14) H(10) 119(1) 1_555 1_555 1_555 no
C(14) C(15) C(16) 119.5(9) 1_555 1_555 1_555 yes
C(14) C(15) H(11) 120(1) 1_555 1_555 1_555 no
C(16) C(15) H(11) 120(1) 1_555 1_555 1_555 no
C(15) C(16) C(17) 119.9(9) 1_555 1_555 1_555 yes
C(15) C(16) H(12) 120(1) 1_555 1_555 1_555 no
C(17) C(16) H(12) 120(1) 1_555 1_555 1_555 no
C(12) C(17) C(16) 121.3(8) 1_555 1_555 1_555 yes
C(12) C(17) H(13) 119.4(8) 1_555 1_555 1_555 no
C(16) C(17) H(13) 119.3(9) 1_555 1_555 1_555 no
P(1) C(18) C(19) 111.5(6) 1_555 1_555 1_555 yes
P(1) C(18) H(14) 108.9(6) 1_555 1_555 1_555 no
P(1) C(18) H(15) 108.9(6) 1_555 1_555 1_555 no
C(19) C(18) H(14) 109.0(7) 1_555 1_555 1_555 no
C(19) C(18) H(15) 109.0(7) 1_555 1_555 1_555 no
H(14) C(18) H(15) 109.5(8) 1_555 1_555 1_555 no
P(2) C(19) C(18) 111.2(5) 1_555 1_555 1_555 yes
P(2) C(19) H(16) 109.1(6) 1_555 1_555 1_555 no
P(2) C(19) H(17) 109.1(6) 1_555 1_555 1_555 no
C(18) C(19) H(16) 109.0(7) 1_555 1_555 1_555 no
C(18) C(19) H(17) 109.0(8) 1_555 1_555 1_555 no
H(16) C(19) H(17) 109.5(8) 1_555 1_555 1_555 no
P(2) C(20) C(21) 117.8(7) 1_555 1_555 1_555 yes
P(2) C(20) C(25) 123.5(7) 1_555 1_555 1_555 yes
C(21) C(20) C(25) 118.7(8) 1_555 1_555 1_555 yes
C(20) C(21) C(22) 120.9(8) 1_555 1_555 1_555 yes
C(20) C(21) H(18) 119.6(9) 1_555 1_555 1_555 no
C(22) C(21) H(18) 119.6(9) 1_555 1_555 1_555 no
C(21) C(22) C(23) 119.5(9) 1_555 1_555 1_555 yes
C(21) C(22) H(19) 120(1) 1_555 1_555 1_555 no
C(23) C(22) H(19) 120(1) 1_555 1_555 1_555 no
C(22) C(23) C(24) 120(1) 1_555 1_555 1_555 yes
C(22) C(23) H(20) 119(1) 1_555 1_555 1_555 no
C(24) C(23) H(20) 119(1) 1_555 1_555 1_555 no
C(23) C(24) C(25) 120.7(10) 1_555 1_555 1_555 yes
C(23) C(24) H(21) 119(1) 1_555 1_555 1_555 no
C(25) C(24) H(21) 119(1) 1_555 1_555 1_555 no
C(20) C(25) C(24) 119.8(9) 1_555 1_555 1_555 yes
C(20) C(25) H(22) 120.1(10) 1_555 1_555 1_555 no
C(24) C(25) H(22) 120.1(10) 1_555 1_555 1_555 no
P(2) C(26) C(27) 119.4(7) 1_555 1_555 1_555 yes
P(2) C(26) C(31) 122.5(8) 1_555 1_555 1_555 yes
C(27) C(26) C(31) 118.0(9) 1_555 1_555 1_555 yes
C(26) C(27) C(28) 122(1) 1_555 1_555 1_555 yes
C(26) C(27) H(23) 118.7(10) 1_555 1_555 1_555 no
C(28) C(27) H(23) 118(1) 1_555 1_555 1_555 no
C(27) C(28) C(29) 118(1) 1_555 1_555 1_555 yes
C(27) C(28) H(24) 120(1) 1_555 1_555 1_555 no
C(29) C(28) H(24) 120(1) 1_555 1_555 1_555 no
C(28) C(29) C(30) 120(1) 1_555 1_555 1_555 yes
C(28) C(29) H(25) 119(1) 1_555 1_555 1_555 no
C(30) C(29) H(25) 119(1) 1_555 1_555 1_555 no
C(29) C(30) C(31) 119(1) 1_555 1_555 1_555 yes
C(29) C(30) H(26) 120(1) 1_555 1_555 1_555 no
C(31) C(30) H(26) 120(1) 1_555 1_555 1_555 no
C(26) C(31) C(30) 120(1) 1_555 1_555 1_555 yes
C(26) C(31) H(27) 119.6(10) 1_555 1_555 1_555 no
C(30) C(31) H(27) 119(1) 1_555 1_555 1_555 no
P(3) C(32) C(33) 122.1(6) 1_555 1_555 1_555 yes
P(3) C(32) C(37) 120.1(7) 1_555 1_555 1_555 yes
C(33) C(32) C(37) 117.6(8) 1_555 1_555 1_555 yes
C(32) C(33) C(34) 121.3(8) 1_555 1_555 1_555 yes
C(32) C(33) H(28) 119.4(9) 1_555 1_555 1_555 no
C(34) C(33) H(28) 119.3(10) 1_555 1_555 1_555 no
C(33) C(34) C(35) 119.8(10) 1_555 1_555 1_555 yes
C(33) C(34) H(29) 120(1) 1_555 1_555 1_555 no
C(35) C(34) H(29) 120(1) 1_555 1_555 1_555 no
C(34) C(35) C(36) 119.6(10) 1_555 1_555 1_555 yes
C(34) C(35) H(30) 120(1) 1_555 1_555 1_555 no
C(36) C(35) H(30) 120(1) 1_555 1_555 1_555 no
C(35) C(36) C(37) 120.9(9) 1_555 1_555 1_555 yes
C(35) C(36) H(31) 119(1) 1_555 1_555 1_555 no
C(37) C(36) H(31) 119(1) 1_555 1_555 1_555 no
C(32) C(37) C(36) 120.7(8) 1_555 1_555 1_555 yes
C(32) C(37) H(32) 119.7(9) 1_555 1_555 1_555 no
C(36) C(37) H(32) 119.6(9) 1_555 1_555 1_555 no
P(3) C(38) C(39) 120.4(7) 1_555 1_555 1_555 yes
P(3) C(38) C(43) 120.8(6) 1_555 1_555 1_555 yes
C(39) C(38) C(43) 118.4(8) 1_555 1_555 1_555 yes
C(38) C(39) C(40) 121.4(9) 1_555 1_555 1_555 yes
C(38) C(39) H(33) 119.3(9) 1_555 1_555 1_555 no
C(40) C(39) H(33) 119.2(10) 1_555 1_555 1_555 no
C(39) C(40) C(41) 119.8(9) 1_555 1_555 1_555 yes
C(39) C(40) H(34) 120(1) 1_555 1_555 1_555 no
C(41) C(40) H(34) 120(1) 1_555 1_555 1_555 no
C(40) C(41) C(42) 119.8(9) 1_555 1_555 1_555 yes
C(40) C(41) H(35) 120(1) 1_555 1_555 1_555 no
C(42) C(41) H(35) 120(1) 1_555 1_555 1_555 no
C(41) C(42) C(43) 119.6(9) 1_555 1_555 1_555 yes
C(41) C(42) H(36) 120(1) 1_555 1_555 1_555 no
C(43) C(42) H(36) 120(1) 1_555 1_555 1_555 no
C(38) C(43) C(42) 120.7(9) 1_555 1_555 1_555 yes
C(38) C(43) H(37) 119.7(9) 1_555 1_555 1_555 no
C(42) C(43) H(37) 119(1) 1_555 1_555 1_555 no
P(3) C(44) C(45) 112.0(5) 1_555 1_555 1_555 yes
P(3) C(44) H(38) 108.9(5) 1_555 1_555 1_555 no
P(3) C(44) H(39) 108.9(6) 1_555 1_555 1_555 no
C(45) C(44) H(38) 108.8(7) 1_555 1_555 1_555 no
C(45) C(44) H(39) 108.8(6) 1_555 1_555 1_555 no
H(38) C(44) H(39) 109.5(7) 1_555 1_555 1_555 no
P(4) C(45) C(44) 109.2(5) 1_555 1_555 1_555 yes
P(4) C(45) H(40) 109.5(5) 1_555 1_555 1_555 no
P(4) C(45) H(41) 109.5(5) 1_555 1_555 1_555 no
C(44) C(45) H(40) 109.5(7) 1_555 1_555 1_555 no
C(44) C(45) H(41) 109.5(6) 1_555 1_555 1_555 no
H(40) C(45) H(41) 109.5(7) 1_555 1_555 1_555 no
P(4) C(46) C(47) 120.6(6) 1_555 1_555 1_555 yes
P(4) C(46) C(51) 120.7(6) 1_555 1_555 1_555 yes
C(47) C(46) C(51) 118.7(7) 1_555 1_555 1_555 yes
C(46) C(47) C(48) 121.0(9) 1_555 1_555 1_555 yes
C(46) C(47) H(42) 119.5(8) 1_555 1_555 1_555 no
C(48) C(47) H(42) 119(1) 1_555 1_555 1_555 no
C(47) C(48) C(49) 119(1) 1_555 1_555 1_555 yes
C(47) C(48) H(43) 120(1) 1_555 1_555 1_555 no
C(49) C(48) H(43) 120(1) 1_555 1_555 1_555 no
C(48) C(49) C(50) 120(1) 1_555 1_555 1_555 yes
C(48) C(49) H(44) 119(1) 1_555 1_555 1_555 no
C(50) C(49) H(44) 119(1) 1_555 1_555 1_555 no
C(49) C(50) C(51) 120(1) 1_555 1_555 1_555 yes
C(49) C(50) H(45) 120(1) 1_555 1_555 1_555 no
C(51) C(50) H(45) 119(1) 1_555 1_555 1_555 no
C(46) C(51) C(50) 120.2(9) 1_555 1_555 1_555 yes
C(46) C(51) H(46) 119.9(8) 1_555 1_555 1_555 no
C(50) C(51) H(46) 119.9(10) 1_555 1_555 1_555 no
P(4) C(52) C(53) 119.5(6) 1_555 1_555 1_555 yes
P(4) C(52) C(57) 121.8(6) 1_555 1_555 1_555 yes
C(53) C(52) C(57) 118.7(7) 1_555 1_555 1_555 yes
C(52) C(53) C(54) 121.3(8) 1_555 1_555 1_555 yes
C(52) C(53) H(47) 119.4(8) 1_555 1_555 1_555 no
C(54) C(53) H(47) 119.3(9) 1_555 1_555 1_555 no
C(53) C(54) C(55) 119.6(9) 1_555 1_555 1_555 yes
C(53) C(54) H(48) 120(1) 1_555 1_555 1_555 no
C(55) C(54) H(48) 120(1) 1_555 1_555 1_555 no
C(54) C(55) C(56) 120.8(9) 1_555 1_555 1_555 yes
C(54) C(55) H(49) 119(1) 1_555 1_555 1_555 no
C(56) C(55) H(49) 119(1) 1_555 1_555 1_555 no
C(55) C(56) C(57) 119.7(8) 1_555 1_555 1_555 yes
C(55) C(56) H(50) 120.2(10) 1_555 1_555 1_555 no
C(57) C(56) H(50) 120.2(10) 1_555 1_555 1_555 no
C(52) C(57) C(56) 119.8(8) 1_555 1_555 1_555 yes
C(52) C(57) H(51) 120.1(8) 1_555 1_555 1_555 no
C(56) C(57) H(51) 120.1(9) 1_555 1_555 1_555 no
Cl(1) C(58) C(59) 90(1) 1_555 1_555 1_555 yes
Cl(1) C(58) H(52) 114(2) 1_555 1_555 1_555 no
Cl(1) C(58) H(53) 114(2) 1_555 1_555 1_555 no
C(59) C(58) H(52) 113(2) 1_555 1_555 1_555 no
C(59) C(58) H(53) 113(3) 1_555 1_555 1_555 no
H(52) C(58) H(53) 109(2) 1_555 1_555 1_555 no
Cl(2) C(59) C(58) 101(2) 1_555 1_555 1_555 yes
Cl(2) C(59) H(54) 111(1) 1_555 1_555 1_555 no
Cl(2) C(59) H(55) 111(1) 1_555 1_555 1_555 no
C(58) C(59) H(54) 111(2) 1_555 1_555 1_555 no
C(58) C(59) H(55) 111(2) 1_555 1_555 1_555 no
H(54) C(59) H(55) 109(2) 1_555 1_555 1_555 no
Cl(3) C(60) C(60) 105(2) 1_555 1_555 3_655 yes
Cl(3) C(60) H(56) 110(2) 1_555 1_555 1_555 no
Cl(3) C(60) H(57) 110(1) 1_555 1_555 1_555 no
C(60) C(60) H(56) 110(3) 3_655 1_555 1_555 no
C(60) C(60) H(57) 110(3) 3_655 1_555 1_555 no
H(56) C(60) H(57) 109(1) 1_555 1_555 1_555 no

loop_
_geom_bond_atom_site_label_1
_geom_bond_atom_site_label_2
_geom_bond_distance
_geom_bond_site_symmetry_1
_geom_bond_site_symmetry_2
_geom_bond_publ_flag
Mo(1) P(1) 2.517(2) 1_555 1_555 yes
Mo(1) P(2) 2.511(2) 1_555 1_555 yes
Mo(1) P(3) 2.530(2) 1_555 1_555 yes
Mo(1) P(4) 2.532(2) 1_555 1_555 yes
Mo(1) N(1) 1.704(6) 1_555 1_555 yes
Mo(1) N(2) 2.406(6) 1_555 1_555 yes
Cl(1) C(58) 1.89(3) 1_555 1_555 yes
Cl(2) C(59) 1.98(2) 1_555 1_555 yes
Cl(3) C(60) 1.79(2) 1_555 1_555 yes
P(1) C(6) 1.835(8) 1_555 1_555 yes
P(1) C(12) 1.824(7) 1_555 1_555 yes
P(1) C(18) 1.837(8) 1_555 1_555 yes
P(2) C(19) 1.844(8) 1_555 1_555 yes
P(2) C(20) 1.838(8) 1_555 1_555 yes
P(2) C(26) 1.837(8) 1_555 1_555 yes
P(3) C(32) 1.819(8) 1_555 1_555 yes
P(3) C(38) 1.840(8) 1_555 1_555 yes
P(3) C(44) 1.852(7) 1_555 1_555 yes
P(4) C(45) 1.844(7) 1_555 1_555 yes
P(4) C(46) 1.836(7) 1_555 1_555 yes
P(4) C(52) 1.829(7) 1_555 1_555 yes
O(1) C(4) 1.220(9) 1_555 1_555 yes
N(2) C(1) 1.151(8) 1_555 1_555 yes
N(3) C(3) 1.13(1) 1_555 1_555 yes
C(1) C(2) 1.412(10) 1_555 1_555 yes
C(2) C(3) 1.43(1) 1_555 1_555 yes
C(2) C(4) 1.43(1) 1_555 1_555 yes
C(4) C(5) 1.49(1) 1_555 1_555 yes
C(6) C(7) 1.404(10) 1_555 1_555 yes
C(6) C(11) 1.369(10) 1_555 1_555 yes
C(7) C(8) 1.37(1) 1_555 1_555 yes
C(8) C(9) 1.38(1) 1_555 1_555 yes
C(9) C(10) 1.36(1) 1_555 1_555 yes
C(10) C(11) 1.40(1) 1_555 1_555 yes
C(12) C(13) 1.391(10) 1_555 1_555 yes
C(12) C(17) 1.367(10) 1_555 1_555 yes
C(13) C(14) 1.37(1) 1_555 1_555 yes
C(14) C(15) 1.35(1) 1_555 1_555 yes
C(15) C(16) 1.37(1) 1_555 1_555 yes
C(16) C(17) 1.38(1) 1_555 1_555 yes
C(18) C(19) 1.530(9) 1_555 1_555 yes
C(20) C(21) 1.359(10) 1_555 1_555 yes
C(20) C(25) 1.401(10) 1_555 1_555 yes
C(21) C(22) 1.40(1) 1_555 1_555 yes
C(22) C(23) 1.37(1) 1_555 1_555 yes
C(23) C(24) 1.35(1) 1_555 1_555 yes
C(24) C(25) 1.39(1) 1_555 1_555 yes
C(26) C(27) 1.35(1) 1_555 1_555 yes
C(26) C(31) 1.37(1) 1_555 1_555 yes
C(27) C(28) 1.38(1) 1_555 1_555 yes
C(28) C(29) 1.36(2) 1_555 1_555 yes
C(29) C(30) 1.36(2) 1_555 1_555 yes
C(30) C(31) 1.39(1) 1_555 1_555 yes
C(32) C(33) 1.38(1) 1_555 1_555 yes
C(32) C(37) 1.384(10) 1_555 1_555 yes
C(33) C(34) 1.39(1) 1_555 1_555 yes
C(34) C(35) 1.37(1) 1_555 1_555 yes
C(35) C(36) 1.35(1) 1_555 1_555 yes
C(36) C(37) 1.38(1) 1_555 1_555 yes
C(38) C(39) 1.378(10) 1_555 1_555 yes
C(38) C(43) 1.37(1) 1_555 1_555 yes
C(39) C(40) 1.36(1) 1_555 1_555 yes
C(40) C(41) 1.37(1) 1_555 1_555 yes
C(41) C(42) 1.37(1) 1_555 1_555 yes
C(42) C(43) 1.39(1) 1_555 1_555 yes
C(44) C(45) 1.527(9) 1_555 1_555 yes
C(46) C(47) 1.382(10) 1_555 1_555 yes
C(46) C(51) 1.399(9) 1_555 1_555 yes
C(47) C(48) 1.38(1) 1_555 1_555 yes
C(48) C(49) 1.38(1) 1_555 1_555 yes
C(49) C(50) 1.37(1) 1_555 1_555 yes
C(50) C(51) 1.38(1) 1_555 1_555 yes
C(52) C(53) 1.399(10) 1_555 1_555 yes
C(52) C(57) 1.378(10) 1_555 1_555 yes
C(53) C(54) 1.37(1) 1_555 1_555 yes
C(54) C(55) 1.36(1) 1_555 1_555 yes
C(55) C(56) 1.39(1) 1_555 1_555 yes
C(56) C(57) 1.394(10) 1_555 1_555 yes
C(58) C(59) 1.37(2) 1_555 1_555 yes
C(60) C(60) 1.36(3) 1_555 3_655 yes

loop_
_geom_contact_atom_site_label_1
_geom_contact_atom_site_label_2
_geom_contact_distance
_geom_contact_site_symmetry_1
_geom_contact_site_symmetry_2
Mo(1) P(1) 2.517(2) 1_555 1_555
Mo(1) P(2) 2.511(2) 1_555 1_555
Mo(1) P(3) 2.530(2) 1_555 1_555
Mo(1) P(4) 2.532(2) 1_555 1_555
O(1) C(13) 3.20(1) 1_555 2_545
O(1) C(18) 3.327(9) 1_555 2_545
N(1) C(59) 3.58(2) 1_555 1_555
N(3) C(59) 3.53(2) 1_555 1_655
C(41) C(42) 3.57(1) 1_555 3_556

loop_
_geom_torsion_atom_site_label_1
_geom_torsion_atom_site_label_2
_geom_torsion_atom_site_label_3
_geom_torsion_atom_site_label_4
_geom_torsion
_geom_torsion_site_symmetry_1
_geom_torsion_site_symmetry_2
_geom_torsion_site_symmetry_3
_geom_torsion_site_symmetry_4
_geom_torsion_publ_flag
Mo(1) P(1) C(6) C(7) -71.5(7) 1_555 1_555 1_555 1_555 yes
Mo(1) P(1) C(6) C(11) 103.2(7) 1_555 1_555 1_555 1_555 yes
Mo(1) P(1) C(12) C(13) 175.9(6) 1_555 1_555 1_555 1_555 yes
Mo(1) P(1) C(12) C(17) -3.1(8) 1_555 1_555 1_555 1_555 yes
Mo(1) P(1) C(18) C(19) -17.3(6) 1_555 1_555 1_555 1_555 yes
Mo(1) P(2) C(19) C(18) -55.8(6) 1_555 1_555 1_555 1_555 yes
Mo(1) P(2) C(20) C(21) -46.7(7) 1_555 1_555 1_555 1_555 yes
Mo(1) P(2) C(20) C(25) 133.6(6) 1_555 1_555 1_555 1_555 yes
Mo(1) P(2) C(26) C(27) -11.7(10) 1_555 1_555 1_555 1_555 yes
Mo(1) P(2) C(26) C(31) 171.5(7) 1_555 1_555 1_555 1_555 yes
Mo(1) P(3) C(32) C(33) -88.9(8) 1_555 1_555 1_555 1_555 yes
Mo(1) P(3) C(32) C(37) 86.1(7) 1_555 1_555 1_555 1_555 yes
Mo(1) P(3) C(38) C(39) -169.2(6) 1_555 1_555 1_555 1_555 yes
Mo(1) P(3) C(38) C(43) 18.0(8) 1_555 1_555 1_555 1_555 yes
Mo(1) P(3) C(44) C(45) 27.0(6) 1_555 1_555 1_555 1_555 yes
Mo(1) P(4) C(45) C(44) 51.7(5) 1_555 1_555 1_555 1_555 yes
Mo(1) P(4) C(46) C(47) 85.6(7) 1_555 1_555 1_555 1_555 yes
Mo(1) P(4) C(46) C(51) -93.3(7) 1_555 1_555 1_555 1_555 yes
Mo(1) P(4) C(52) C(53) -170.3(5) 1_555 1_555 1_555 1_555 yes
Mo(1) P(4) C(52) C(57) 10.2(7) 1_555 1_555 1_555 1_555 yes
Mo(1) N(2) C(1) C(2) -17(34) 1_555 1_555 1_555 1_555 yes
Cl(1) C(58) C(59) Cl(2) 174.0(6) 1_555 1_555 1_555 1_555 yes
Cl(3) C(60) C(60) Cl(3) 180.0 1_555 1_555 3_655 3_655 yes
P(1) Mo(1) P(2) C(19) 32.3(3) 1_555 1_555 1_555 1_555 yes
P(1) Mo(1) P(2) C(20) -82.9(3) 1_555 1_555 1_555 1_555 yes
P(1) Mo(1) P(2) C(26) 145.9(3) 1_555 1_555 1_555 1_555 yes
P(1) Mo(1) P(3) C(32) 48.8(5) 1_555 1_555 1_555 1_555 yes
P(1) Mo(1) P(3) C(38) 174.8(4) 1_555 1_555 1_555 1_555 yes
P(1) Mo(1) P(3) C(44) -69.7(5) 1_555 1_555 1_555 1_555 yes
P(1) Mo(1) P(4) C(45) 142.4(3) 1_555 1_555 1_555 1_555 yes
P(1) Mo(1) P(4) C(46) 23.9(3) 1_555 1_555 1_555 1_555 yes
P(1) Mo(1) P(4) C(52) -104.1(3) 1_555 1_555 1_555 1_555 yes
P(1) Mo(1) N(2) C(1) -109(11) 1_555 1_555 1_555 1_555 yes
P(1) C(6) C(7) C(8) 175.3(7) 1_555 1_555 1_555 1_555 yes
P(1) C(6) C(11) C(10) -175.7(7) 1_555 1_555 1_555 1_555 yes
P(1) C(12) C(13) C(14) -178.1(7) 1_555 1_555 1_555 1_555 yes
P(1) C(12) C(17) C(16) 177.5(8) 1_555 1_555 1_555 1_555 yes
P(1) C(18) C(19) P(2) 48.4(7) 1_555 1_555 1_555 1_555 yes
P(2) Mo(1) P(1) C(6) 106.1(3) 1_555 1_555 1_555 1_555 yes
P(2) Mo(1) P(1) C(12) -128.1(3) 1_555 1_555 1_555 1_555 yes
P(2) Mo(1) P(1) C(18) -11.6(3) 1_555 1_555 1_555 1_555 yes
P(2) Mo(1) P(3) C(32) -49.0(3) 1_555 1_555 1_555 1_555 yes
P(2) Mo(1) P(3) C(38) 77.0(3) 1_555 1_555 1_555 1_555 yes
P(2) Mo(1) P(3) C(44) -167.5(3) 1_555 1_555 1_555 1_555 yes
P(2) Mo(1) P(4) C(45) 73.0(5) 1_555 1_555 1_555 1_555 yes
P(2) Mo(1) P(4) C(46) -45.6(6) 1_555 1_555 1_555 1_555 yes
P(2) Mo(1) P(4) C(52) -173.6(5) 1_555 1_555 1_555 1_555 yes
P(2) Mo(1) N(2) C(1) 171(11) 1_555 1_555 1_555 1_555 yes
P(2) C(20) C(21) C(22) 179.9(6) 1_555 1_555 1_555 1_555 yes
P(2) C(20) C(25) C(24) 179.1(7) 1_555 1_555 1_555 1_555 yes
P(2) C(26) C(27) C(28) 179.9(10) 1_555 1_555 1_555 1_555 yes
P(2) C(26) C(31) C(30) 178.4(9) 1_555 1_555 1_555 1_555 yes
P(3) Mo(1) P(1) C(6) 5.8(5) 1_555 1_555 1_555 1_555 yes
P(3) Mo(1) P(1) C(12) 131.6(4) 1_555 1_555 1_555 1_555 yes
P(3) Mo(1) P(1) C(18) -111.9(5) 1_555 1_555 1_555 1_555 yes
P(3) Mo(1) P(2) C(19) -159.6(3) 1_555 1_555 1_555 1_555 yes
P(3) Mo(1) P(2) C(20) 85.1(3) 1_555 1_555 1_555 1_555 yes
P(3) Mo(1) P(2) C(26) -46.1(3) 1_555 1_555 1_555 1_555 yes
P(3) Mo(1) P(4) C(45) -26.2(3) 1_555 1_555 1_555 1_555 yes
P(3) Mo(1) P(4) C(46) -144.7(3) 1_555 1_555 1_555 1_555 yes
P(3) Mo(1) P(4) C(52) 87.3(3) 1_555 1_555 1_555 1_555 yes
P(3) Mo(1) N(2) C(1) 68(11) 1_555 1_555 1_555 1_555 yes
P(3) C(32) C(33) C(34) 175.6(8) 1_555 1_555 1_555 1_555 yes
P(3) C(32) C(37) C(36) -176.2(7) 1_555 1_555 1_555 1_555 yes
P(3) C(38) C(39) C(40) -178.2(8) 1_555 1_555 1_555 1_555 yes
P(3) C(38) C(43) C(42) 177.0(7) 1_555 1_555 1_555 1_555 yes
P(3) C(44) C(45) P(4) -51.3(6) 1_555 1_555 1_555 1_555 yes
P(4) Mo(1) P(1) C(6) -64.8(3) 1_555 1_555 1_555 1_555 yes
P(4) Mo(1) P(1) C(12) 60.9(3) 1_555 1_555 1_555 1_555 yes
P(4) Mo(1) P(1) C(18) 177.4(3) 1_555 1_555 1_555 1_555 yes
P(4) Mo(1) P(2) C(19) 103.3(5) 1_555 1_555 1_555 1_555 yes
P(4) Mo(1) P(2) C(20) -12.0(6) 1_555 1_555 1_555 1_555 yes
P(4) Mo(1) P(2) C(26) -143.2(5) 1_555 1_555 1_555 1_555 yes
P(4) Mo(1) P(3) C(32) 121.4(3) 1_555 1_555 1_555 1_555 yes
P(4) Mo(1) P(3) C(38) -112.6(3) 1_555 1_555 1_555 1_555 yes
P(4) Mo(1) P(3) C(44) 2.9(3) 1_555 1_555 1_555 1_555 yes
P(4) Mo(1) N(2) C(1) -11(11) 1_555 1_555 1_555 1_555 yes
P(4) C(46) C(47) C(48) -177.9(7) 1_555 1_555 1_555 1_555 yes
P(4) C(46) C(51) C(50) -179.6(7) 1_555 1_555 1_555 1_555 yes
P(4) C(52) C(53) C(54) 180.0 1_555 1_555 1_555 1_555 yes
P(4) C(52) C(57) C(56) 177.9(6) 1_555 1_555 1_555 1_555 yes
O(1) C(4) C(2) C(1) -1(1) 1_555 1_555 1_555 1_555 yes
O(1) C(4) C(2) C(3) 177.0(9) 1_555 1_555 1_555 1_555 yes
N(1) Mo(1) P(1) C(6) -166.2(3) 1_555 1_555 1_555 1_555 yes
N(1) Mo(1) P(1) C(12) -40.4(3) 1_555 1_555 1_555 1_555 yes
N(1) Mo(1) P(1) C(18) 76.1(3) 1_555 1_555 1_555 1_555 yes
N(1) Mo(1) P(2) C(19) -61.1(3) 1_555 1_555 1_555 1_555 yes
N(1) Mo(1) P(2) C(20) -176.3(3) 1_555 1_555 1_555 1_555 yes
N(1) Mo(1) P(2) C(26) 52.5(4) 1_555 1_555 1_555 1_555 yes
N(1) Mo(1) P(3) C(32) -139.3(4) 1_555 1_555 1_555 1_555 yes
N(1) Mo(1) P(3) C(38) -13.3(3) 1_555 1_555 1_555 1_555 yes
N(1) Mo(1) P(3) C(44) 102.3(3) 1_555 1_555 1_555 1_555 yes
N(1) Mo(1) P(4) C(45) -123.0(3) 1_555 1_555 1_555 1_555 yes
N(1) Mo(1) P(4) C(46) 118.5(4) 1_555 1_555 1_555 1_555 yes
N(1) Mo(1) P(4) C(52) -9.5(3) 1_555 1_555 1_555 1_555 yes
N(1) Mo(1) N(2) C(1) -130(12) 1_555 1_555 1_555 1_555 yes
N(2) Mo(1) P(1) C(6) 14.3(3) 1_555 1_555 1_555 1_555 yes
N(2) Mo(1) P(1) C(12) 140.1(3) 1_555 1_555 1_555 1_555 yes
N(2) Mo(1) P(1) C(18) -103.4(3) 1_555 1_555 1_555 1_555 yes
N(2) Mo(1) P(2) C(19) 117.7(3) 1_555 1_555 1_555 1_555 yes
N(2) Mo(1) P(2) C(20) 2.5(3) 1_555 1_555 1_555 1_555 yes
N(2) Mo(1) P(2) C(26) -128.7(4) 1_555 1_555 1_555 1_555 yes
N(2) Mo(1) P(3) C(32) 40.3(3) 1_555 1_555 1_555 1_555 yes
N(2) Mo(1) P(3) C(38) 166.2(3) 1_555 1_555 1_555 1_555 yes
N(2) Mo(1) P(3) C(44) -78.2(3) 1_555 1_555 1_555 1_555 yes
N(2) Mo(1) P(4) C(45) 58.3(3) 1_555 1_555 1_555 1_555 yes
N(2) Mo(1) P(4) C(46) -60.2(3) 1_555 1_555 1_555 1_555 yes
N(2) Mo(1) P(4) C(52) 171.7(3) 1_555 1_555 1_555 1_555 yes
N(2) C(1) C(2) C(3) -178(23) 1_555 1_555 1_555 1_555 yes
N(2) C(1) C(2) C(4) 0(24) 1_555 1_555 1_555 1_555 yes
N(3) C(3) C(2) C(1) -164(28) 1_555 1_555 1_555 1_555 yes
N(3) C(3) C(2) C(4) 16(29) 1_555 1_555 1_555 1_555 yes
C(1) C(2) C(4) C(5) 178.4(8) 1_555 1_555 1_555 1_555 yes
C(3) C(2) C(4) C(5) -2(1) 1_555 1_555 1_555 1_555 yes
C(6) P(1) C(12) C(13) -51.9(8) 1_555 1_555 1_555 1_555 yes
C(6) P(1) C(12) C(17) 129.1(7) 1_555 1_555 1_555 1_555 yes
C(6) P(1) C(18) C(19) -143.6(5) 1_555 1_555 1_555 1_555 yes
C(6) C(7) C(8) C(9) 0(1) 1_555 1_555 1_555 1_555 yes
C(6) C(11) C(10) C(9) 1(1) 1_555 1_555 1_555 1_555 yes
C(7) C(6) P(1) C(12) 156.4(6) 1_555 1_555 1_555 1_555 yes
C(7) C(6) P(1) C(18) 49.7(7) 1_555 1_555 1_555 1_555 yes
C(7) C(6) C(11) C(10) 0(1) 1_555 1_555 1_555 1_555 yes
C(7) C(8) C(9) C(10) 0(1) 1_555 1_555 1_555 1_555 yes
C(8) C(7) C(6) C(11) 0(1) 1_555 1_555 1_555 1_555 yes
C(8) C(9) C(10) C(11) -1(1) 1_555 1_555 1_555 1_555 yes
C(11) C(6) P(1) C(12) -29.0(8) 1_555 1_555 1_555 1_555 yes
C(11) C(6) P(1) C(18) -135.7(7) 1_555 1_555 1_555 1_555 yes
C(12) P(1) C(18) C(19) 108.4(6) 1_555 1_555 1_555 1_555 yes
C(12) C(13) C(14) C(15) 0(1) 1_555 1_555 1_555 1_555 yes
C(12) C(17) C(16) C(15) 1(1) 1_555 1_555 1_555 1_555 yes
C(13) C(12) P(1) C(18) 55.5(8) 1_555 1_555 1_555 1_555 yes
C(13) C(12) C(17) C(16) -1(1) 1_555 1_555 1_555 1_555 yes
C(13) C(14) C(15) C(16) 0(1) 1_555 1_555 1_555 1_555 yes
C(14) C(13) C(12) C(17) 0(1) 1_555 1_555 1_555 1_555 yes
C(14) C(15) C(16) C(17) 0(1) 1_555 1_555 1_555 1_555 yes
C(17) C(12) P(1) C(18) -123.5(7) 1_555 1_555 1_555 1_555 yes
C(18) C(19) P(2) C(20) 70.3(6) 1_555 1_555 1_555 1_555 yes
C(18) C(19) P(2) C(26) 176.0(6) 1_555 1_555 1_555 1_555 yes
C(19) P(2) C(20) C(21) -161.1(6) 1_555 1_555 1_555 1_555 yes
C(19) P(2) C(20) C(25) 19.1(8) 1_555 1_555 1_555 1_555 yes
C(19) P(2) C(26) C(27) 102.3(9) 1_555 1_555 1_555 1_555 yes
C(19) P(2) C(26) C(31) -74.5(9) 1_555 1_555 1_555 1_555 yes
C(20) P(2) C(26) C(27) -150.1(8) 1_555 1_555 1_555 1_555 yes
C(20) P(2) C(26) C(31) 33.1(9) 1_555 1_555 1_555 1_555 yes
C(20) C(21) C(22) C(23) 0(1) 1_555 1_555 1_555 1_555 yes
C(20) C(25) C(24) C(23) 1(1) 1_555 1_555 1_555 1_555 yes
C(21) C(20) P(2) C(26) 93.2(7) 1_555 1_555 1_555 1_555 yes
C(21) C(20) C(25) C(24) 0(1) 1_555 1_555 1_555 1_555 yes
C(21) C(22) C(23) C(24) 0(1) 1_555 1_555 1_555 1_555 yes
C(22) C(21) C(20) C(25) 0(1) 1_555 1_555 1_555 1_555 yes
C(22) C(23) C(24) C(25) 0(1) 1_555 1_555 1_555 1_555 yes
C(25) C(20) P(2) C(26) -86.6(7) 1_555 1_555 1_555 1_555 yes
C(26) C(27) C(28) C(29) 2(2) 1_555 1_555 1_555 1_555 yes
C(26) C(31) C(30) C(29) 0(1) 1_555 1_555 1_555 1_555 yes
C(27) C(26) C(31) C(30) 1(1) 1_555 1_555 1_555 1_555 yes
C(27) C(28) C(29) C(30) 0(2) 1_555 1_555 1_555 1_555 yes
C(28) C(27) C(26) C(31) -3(1) 1_555 1_555 1_555 1_555 yes
C(28) C(29) C(30) C(31) -1(2) 1_555 1_555 1_555 1_555 yes
C(32) P(3) C(38) C(39) -37.1(8) 1_555 1_555 1_555 1_555 yes
C(32) P(3) C(38) C(43) 150.1(7) 1_555 1_555 1_555 1_555 yes
C(32) P(3) C(44) C(45) -98.8(6) 1_555 1_555 1_555 1_555 yes
C(32) C(33) C(34) C(35) 0(1) 1_555 1_555 1_555 1_555 yes
C(32) C(37) C(36) C(35) 1(1) 1_555 1_555 1_555 1_555 yes
C(33) C(32) P(3) C(38) 136.6(7) 1_555 1_555 1_555 1_555 yes
C(33) C(32) P(3) C(44) 32.5(8) 1_555 1_555 1_555 1_555 yes
C(33) C(32) C(37) C(36) -1(1) 1_555 1_555 1_555 1_555 yes
C(33) C(34) C(35) C(36) 1(1) 1_555 1_555 1_555 1_555 yes
C(34) C(33) C(32) C(37) 0(1) 1_555 1_555 1_555 1_555 yes
C(34) C(35) C(36) C(37) -2(1) 1_555 1_555 1_555 1_555 yes
C(37) C(32) P(3) C(38) -48.4(7) 1_555 1_555 1_555 1_555 yes
C(37) C(32) P(3) C(44) -152.5(7) 1_555 1_555 1_555 1_555 yes
C(38) P(3) C(44) C(45) 155.0(5) 1_555 1_555 1_555 1_555 yes
C(38) C(39) C(40) C(41) 4(1) 1_555 1_555 1_555 1_555 yes
C(38) C(43) C(42) C(41) -1(1) 1_555 1_555 1_555 1_555 yes
C(39) C(38) P(3) C(44) 70.3(8) 1_555 1_555 1_555 1_555 yes
C(39) C(38) C(43) C(42) 4(1) 1_555 1_555 1_555 1_555 yes
C(39) C(40) C(41) C(42) -1(1) 1_555 1_555 1_555 1_555 yes
C(40) C(39) C(38) C(43) -5(1) 1_555 1_555 1_555 1_555 yes
C(40) C(41) C(42) C(43) 0(1) 1_555 1_555 1_555 1_555 yes
C(43) C(38) P(3) C(44) -102.5(8) 1_555 1_555 1_555 1_555 yes
C(44) C(45) P(4) C(46) -177.4(5) 1_555 1_555 1_555 1_555 yes
C(44) C(45) P(4) C(52) -72.7(6) 1_555 1_555 1_555 1_555 yes
C(45) P(4) C(46) C(47) -34.4(7) 1_555 1_555 1_555 1_555 yes
C(45) P(4) C(46) C(51) 146.7(7) 1_555 1_555 1_555 1_555 yes
C(45) P(4) C(52) C(53) -54.3(7) 1_555 1_555 1_555 1_555 yes
C(45) P(4) C(52) C(57) 126.2(7) 1_555 1_555 1_555 1_555 yes
C(46) P(4) C(52) C(53) 52.0(7) 1_555 1_555 1_555 1_555 yes
C(46) P(4) C(52) C(57) -127.5(7) 1_555 1_555 1_555 1_555 yes
C(46) C(47) C(48) C(49) -2(1) 1_555 1_555 1_555 1_555 yes
C(46) C(51) C(50) C(49) -2(1) 1_555 1_555 1_555 1_555 yes
C(47) C(46) P(4) C(52) -139.4(7) 1_555 1_555 1_555 1_555 yes
C(47) C(46) C(51) C(50) 1(1) 1_555 1_555 1_555 1_555 yes
C(47) C(48) C(49) C(50) 1(1) 1_555 1_555 1_555 1_555 yes
C(48) C(47) C(46) C(51) 0(1) 1_555 1_555 1_555 1_555 yes
C(48) C(49) C(50) C(51) 1(1) 1_555 1_555 1_555 1_555 yes
C(51) C(46) P(4) C(52) 41.7(7) 1_555 1_555 1_555 1_555 yes
C(52) C(53) C(54) C(55) 3(1) 1_555 1_555 1_555 1_555 yes
C(52) C(57) C(56) C(55) 1(1) 1_555 1_555 1_555 1_555 yes
C(53) C(52) C(57) C(56) -1(1) 1_555 1_555 1_555 1_555 yes
C(53) C(54) C(55) C(56) -3(1) 1_555 1_555 1_555 1_555 yes
C(54) C(53) C(52) C(57) 0(1) 1_555 1_555 1_555 1_555 yes
C(54) C(55) C(56) C(57) 1(1) 1_555 1_555 1_555 1_555 yes
